data_7159501
loop_
_publ_author_name
'Radzhabov, Amirbek D.'
'Soldatova, Natalia S.'
'Ivanov, Daniil M.'
'Yusubov, Mekhman S.'
'Kukushkin, Vadim Yu'
'Postnikov, Pavel S.'

_publ_section_title
;
 Metal-free and atom-efficient protocol for diarylation of selenocyanate
 by diaryliodonium salts.
;
_journal_issue 33
_journal_name_full 'Organic &amp; biomolecular chemistry'
_journal_page_first 6743
_journal_page_last 6749
_journal_paper_doi 10.1039/d3ob00833a
_journal_volume 21
_journal_year 2023
_chemical_formula_moiety 'C12 H8 N2 O4 Se2'
_chemical_formula_sum 'C12 H8 N2 O4 Se2'
_chemical_formula_weight 402.12
_space_group_crystal_system monoclinic
_space_group_IT_number 15
_space_group_name_Hall '-C 2yc'
_space_group_name_H-M_alt 'C 1 2/c 1'
_atom_sites_solution_hydrogens geom
_atom_sites_solution_primary dual
_audit_creation_date 2023-01-20
_audit_creation_method
;
Olex2 1.3
(compiled 2020.07.31 svn.rc2a77460 for OlexSys, GUI svn.r6145)
;
_audit_update_record
;
2023-03-20 deposited with the CCDC.	2023-07-31 downloaded from the CCDC.
;
_cell_angle_alpha 90
_cell_angle_beta 90.3270(10)
_cell_angle_gamma 90
_cell_formula_units_Z 4
_cell_length_a 7.19910(10)
_cell_length_b 14.1649(2)
_cell_length_c 12.8571(2)
_cell_measurement_reflns_used 3203
_cell_measurement_temperature 100(2)
_cell_measurement_theta_max 79.0870
_cell_measurement_theta_min 6.2360
_cell_volume 1311.08(3)
_computing_cell_refinement 'CrysAlisPro 1.171.41.118a (Rigaku OD, 2021)'
_computing_data_collection 'CrysAlisPro 1.171.41.118a (Rigaku OD, 2021)'
_computing_data_reduction 'CrysAlisPro 1.171.41.118a (Rigaku OD, 2021)'
_computing_molecular_graphics 'Olex2 1.3 (Dolomanov et al., 2009)'
_computing_publication_material 'Olex2 1.3 (Dolomanov et al., 2009)'
_computing_structure_refinement 'SHELXL 2014/7 (Sheldrick, 2015)'
_computing_structure_solution 'SHELXT 2014/5 (Sheldrick, 2014)'
_diffrn_ambient_environment N~2~
_diffrn_ambient_temperature 100(2)
_diffrn_detector 'Hybrid Pixel Array Detector'
_diffrn_detector_area_resol_mean 10.0000
_diffrn_detector_type HyPix
_diffrn_measured_fraction_theta_full 0.985
_diffrn_measured_fraction_theta_max 0.939
_diffrn_measurement_details
;
List of Runs (angles in degrees, time in seconds):

  # Type    Start    End  Width  t~exp~   \w     \q     \k     \f   Frames
#--------------------------------------------------------------------------
  1  \w    -81.00   7.00   0.50    1.06    --  -47.35 103.00 108.00  176
  2  \w     23.00  50.00   0.50    1.06    --   47.35-103.00   5.00   54
  3  \w     58.00  83.00   0.50    1.06    --   47.35-103.00   5.00   50
  4  \w    -99.00 -47.00   0.50    3.23    -- -106.00 103.00 108.00  104
  5  \w   -131.00 -93.00   0.50    3.23    -- -106.00-103.00   5.00   76
  6  \w     42.00 103.00   0.50    3.23    --  113.25-103.00   5.00  122
  7  \w   -102.00 -77.00   0.50    1.06    --  -47.35-125.00  90.00   50
  8  \w     80.00 113.00   0.50    1.06    --   47.35 125.00 -30.00   66
  9  \w    -25.00  26.00   0.50    1.06    --   47.35 -19.00 -30.00  102
 10  \w     75.00 118.00   0.50    1.06    --   47.35 125.00  60.00   86
 11  \w    -66.00 -38.00   0.50    3.23    -- -106.00  61.00 -30.00   56
 12  \w   -116.00 -88.00   0.50    3.23    -- -106.00-125.00 -60.00   56
 13  \w    -70.00 -37.00   0.50    3.23    -- -106.00  61.00-180.00   66
 14  \w    -70.00 -37.00   0.50    3.23    -- -106.00  61.00 120.00   66
 15  \w    -69.00 -33.00   0.50    3.23    -- -106.00  61.00 -60.00   72
 16  \w   -165.00-139.00   0.50    3.23    -- -106.00-125.00 -60.00   52
 17  \w    -68.00 -38.00   0.50    3.23    -- -106.00  61.00 -90.00   60
 18  \w     73.00 102.00   0.50    3.23    --  113.25 -94.00  30.00   58
 19  \w     46.00  71.00   0.50    3.23    --  113.25 -94.00  30.00   50
 20  \w    141.00 175.00   0.50    3.23    --  113.25  45.00 -90.00   68
 21  \w    111.00 142.00   0.50    3.23    --  113.25  45.00  60.00   62
 22  \w    101.00 128.00   0.50    3.23    --  113.25  45.00 -90.00   54
 23  \w     44.00  71.00   0.50    3.23    --  113.25 -61.00   0.00   54
 24  \w     46.00  71.00   0.50    3.23    --  113.25 -61.00 -90.00   50
 25  \w     44.00  69.00   0.50    3.23    --  113.25 -61.00  30.00   50
 26  \w    117.00 167.00   0.50    3.23    --  113.25  30.00  90.00  100
;
_diffrn_measurement_device 'four-circle diffractometer'
_diffrn_measurement_device_type 'XtaLAB Synergy, Single source at home/near, HyPix'
_diffrn_measurement_method '\w scans'
_diffrn_orient_matrix_type 'CrysAlisPro convention (1999,Acta A55,543-557)'
_diffrn_orient_matrix_UB_11 0.0491792000
_diffrn_orient_matrix_UB_12 0.0575779000
_diffrn_orient_matrix_UB_13 0.0979977000
_diffrn_orient_matrix_UB_21 -0.0962894000
_diffrn_orient_matrix_UB_22 0.0871766000
_diffrn_orient_matrix_UB_23 -0.0475013000
_diffrn_orient_matrix_UB_31 -0.1846515000
_diffrn_orient_matrix_UB_32 -0.0301299000
_diffrn_orient_matrix_UB_33 0.0500675000
_diffrn_radiation_monochromator mirror
_diffrn_radiation_probe x-ray
_diffrn_radiation_type 'Cu K\a'
_diffrn_radiation_wavelength 1.54184
_diffrn_reflns_av_R_equivalents 0.0178
_diffrn_reflns_av_unetI/netI 0.0148
_diffrn_reflns_Laue_measured_fraction_full 0.985
_diffrn_reflns_Laue_measured_fraction_max 0.939
_diffrn_reflns_limit_h_max 6
_diffrn_reflns_limit_h_min -9
_diffrn_reflns_limit_k_max 17
_diffrn_reflns_limit_k_min -17
_diffrn_reflns_limit_l_max 16
_diffrn_reflns_limit_l_min -16
_diffrn_reflns_number 3717
_diffrn_reflns_point_group_measured_fraction_full 0.985
_diffrn_reflns_point_group_measured_fraction_max 0.939
_diffrn_reflns_theta_full 67.684
_diffrn_reflns_theta_max 79.739
_diffrn_reflns_theta_min 6.249
_diffrn_source 'micro-focus sealed X-ray tube'
_diffrn_source_type 'PhotonJet (Cu) X-ray Source'
_exptl_absorpt_coefficient_mu 7.214
_exptl_absorpt_correction_T_max 1.00000
_exptl_absorpt_correction_T_min 0.74830
_exptl_absorpt_correction_type multi-scan
_exptl_absorpt_process_details
;
CrysAlisPro 1.171.41.118a (Rigaku Oxford Diffraction, 2021)
Empirical absorption correction using spherical harmonics,
implemented in SCALE3 ABSPACK scaling algorithm.
;
_exptl_crystal_colour yellow
_exptl_crystal_colour_primary yellow
_exptl_crystal_density_diffrn 2.037
_exptl_crystal_description prism
_exptl_crystal_F_000 776
_exptl_crystal_size_max 0.2
_exptl_crystal_size_mid 0.18
_exptl_crystal_size_min 0.17
_refine_diff_density_max 0.911
_refine_diff_density_min -0.794
_refine_diff_density_rms 0.125
_refine_ls_extinction_method none
_refine_ls_goodness_of_fit_ref 1.040
_refine_ls_hydrogen_treatment constr
_refine_ls_matrix_type full
_refine_ls_number_parameters 91
_refine_ls_number_reflns 1350
_refine_ls_number_restraints 0
_refine_ls_restrained_S_all 1.040
_refine_ls_R_factor_all 0.0300
_refine_ls_R_factor_gt 0.0293
_refine_ls_shift/su_max 0.000
_refine_ls_shift/su_mean 0.000
_refine_ls_structure_factor_coef Fsqd
_refine_ls_weighting_details 'w=1/[\s^2^(Fo^2^)+(0.0613P)^2^+2.1966P] where P=(Fo^2^+2Fc^2^)/3'
_refine_ls_weighting_scheme calc
_refine_ls_wR_factor_gt 0.0817
_refine_ls_wR_factor_ref 0.0824
_reflns_Friedel_coverage 0.000
_reflns_number_gt 1303
_reflns_number_total 1350
_reflns_threshold_expression 'I > 2\s(I)'
_cod_data_source_file d3ob00833a2.cif
_cod_data_source_block 3b
_cod_depositor_comments 'Adding full bibliography for 7159500--7159502.cif.'
_cod_database_code 7159501
_shelx_shelxl_version_number 2014/7
_chemical_oxdiff_formula 'C12 H8 N2 O4 Se '
_shelx_space_group_comment
;
The symmetry employed for this shelxl refinement is uniquely defined
by the following loop, which should always be used as a source of
symmetry information in preference to the above space-group names.
They are only intended as comments.
;
_shelx_estimated_absorpt_t_max 0.373
_shelx_estimated_absorpt_t_min 0.326
_reflns_odcompleteness_completeness 97.94
_reflns_odcompleteness_iscentric 1
_reflns_odcompleteness_theta 72.42
_olex2_refinement_description
;
1. Fixed Uiso
 At 1.2 times of:
  All C(H) groups
2.a Aromatic/amide H refined with riding coordinates:
 C2(H2), C6(H6), C5(H5), C3(H3)
;
_olex2_submission_special_instructions 'No special instructions were received'
_oxdiff_exptl_absorpt_empirical_details
;
Empirical correction (ABSPACK) includes:
- Absorption correction using spherical harmonics
- Frame scaling
;
_oxdiff_exptl_absorpt_empirical_full_max 1.405
_oxdiff_exptl_absorpt_empirical_full_min 0.724

loop_
_space_group_symop_operation_xyz
'x, y, z'
'-x, y, -z+1/2'
'x+1/2, y+1/2, z'
'-x+1/2, y+1/2, -z+1/2'
'-x, -y, -z'
'x, -y, z-1/2'
'-x+1/2, -y+1/2, -z'
'x+1/2, -y+1/2, z-1/2'

loop_
_atom_site_label
_atom_site_type_symbol
_atom_site_fract_x
_atom_site_fract_y
_atom_site_fract_z
_atom_site_U_iso_or_equiv
_atom_site_adp_type
_atom_site_occupancy
_atom_site_site_symmetry_order
_atom_site_calc_flag
_atom_site_refinement_flags_posn
_atom_site_refinement_flags_adp
_atom_site_refinement_flags_occupancy
_atom_site_disorder_assembly
_atom_site_disorder_group
Se1 Se 0.58725(3) 0.18635(2) 0.32536(2) 0.01673(14) Uani 1 1 d . . . . .
O1 O 0.2807(3) 0.48230(13) 0.70097(14) 0.0262(4) Uani 1 1 d . . . . .
O2 O 0.1745(3) 0.55921(13) 0.56738(16) 0.0289(4) Uani 1 1 d . . . . .
N1 N 0.2559(3) 0.49173(14) 0.60651(16) 0.0203(4) Uani 1 1 d . . . . .
C2 C 0.5025(3) 0.27652(17) 0.51533(17) 0.0184(4) Uani 1 1 d . . . . .
H2 H 0.5830 0.2185 0.5472 0.022 Uiso 1 1 calc R U . . .
C4 C 0.3288(3) 0.41837(16) 0.53717(18) 0.0178(4) Uani 1 1 d . . . . .
C6 C 0.3640(3) 0.35543(16) 0.36622(18) 0.0181(4) Uani 1 1 d . . . . .
H6 H 0.3380 0.3587 0.2831 0.022 Uiso 1 1 calc R U . . .
C1 C 0.4692(3) 0.28207(17) 0.40813(17) 0.0169(4) Uani 1 1 d . . . . .
C5 C 0.2925(3) 0.42441(17) 0.43150(19) 0.0192(5) Uani 1 1 d . . . . .
H5 H 0.2098 0.4819 0.4003 0.023 Uiso 1 1 calc R U . . .
C3 C 0.4322(3) 0.34550(17) 0.58042(18) 0.0194(5) Uani 1 1 d . . . . .
H3 H 0.4574 0.3426 0.6636 0.023 Uiso 1 1 calc R U . . .

loop_
_atom_site_aniso_label
_atom_site_aniso_U_11
_atom_site_aniso_U_22
_atom_site_aniso_U_33
_atom_site_aniso_U_23
_atom_site_aniso_U_13
_atom_site_aniso_U_12
Se1 0.0187(2) 0.0185(2) 0.0129(2) -0.00048(7) -0.00045(12) 0.00230(7)
O1 0.0347(10) 0.0266(9) 0.0173(9) -0.0052(7) 0.0035(7) -0.0039(7)
O2 0.0349(10) 0.0219(9) 0.0299(10) -0.0016(7) 0.0033(8) 0.0079(8)
N1 0.0217(10) 0.0197(10) 0.0195(10) -0.0029(8) 0.0035(7) -0.0028(7)
C2 0.0198(10) 0.0204(11) 0.0149(10) 0.0021(8) -0.0004(8) 0.0003(9)
C4 0.0179(11) 0.0173(10) 0.0182(11) -0.0025(8) 0.0043(8) -0.0030(8)
C6 0.0209(11) 0.0190(11) 0.0145(10) 0.0020(8) -0.0001(8) 0.0000(9)
C1 0.0167(10) 0.0182(11) 0.0158(10) -0.0007(8) 0.0014(8) -0.0020(8)
C5 0.0204(11) 0.0186(11) 0.0186(11) 0.0019(8) 0.0018(8) -0.0011(9)
C3 0.0196(11) 0.0231(12) 0.0154(11) 0.0006(9) 0.0008(8) -0.0013(9)

loop_
_atom_type_symbol
_atom_type_description
_atom_type_scat_dispersion_real
_atom_type_scat_dispersion_imag
_atom_type_scat_source
C C 0.0181 0.0091 'International Tables Vol C Tables 4.2.6.8 and 6.1.1.4'
H H 0.0000 0.0000 'International Tables Vol C Tables 4.2.6.8 and 6.1.1.4'
N N 0.0311 0.0180 'International Tables Vol C Tables 4.2.6.8 and 6.1.1.4'
O O 0.0492 0.0322 'International Tables Vol C Tables 4.2.6.8 and 6.1.1.4'
Se Se -0.7943 1.1372 'International Tables Vol C Tables 4.2.6.8 and 6.1.1.4'

loop_
_geom_angle_atom_site_label_1
_geom_angle_atom_site_label_2
_geom_angle_atom_site_label_3
_geom_angle
_geom_angle_site_symmetry_1
_geom_angle_site_symmetry_3
_geom_angle_publ_flag
C1 Se1 Se1 102.99(7) . 2_655 ?
O1 N1 C4 118.1(2) . . ?
O2 N1 O1 123.6(2) . . ?
O2 N1 C4 118.3(2) . . ?
C1 C2 H2 120.2 . . ?
C3 C2 H2 120.2 . . ?
C3 C2 C1 119.6(2) . . ?
C5 C4 N1 119.1(2) . . ?
C5 C4 C3 122.5(2) . . ?
C3 C4 N1 118.4(2) . . ?
C1 C6 H6 120.2 . . ?
C5 C6 H6 120.2 . . ?
C5 C6 C1 119.6(2) . . ?
C2 C1 Se1 115.54(17) . . ?
C6 C1 Se1 123.56(17) . . ?
C6 C1 C2 120.8(2) . . ?
C4 C5 C6 118.7(2) . . ?
C4 C5 H5 120.6 . . ?
C6 C5 H5 120.6 . . ?
C2 C3 C4 118.7(2) . . ?
C2 C3 H3 120.7 . . ?
C4 C3 H3 120.7 . . ?

loop_
_geom_bond_atom_site_label_1
_geom_bond_atom_site_label_2
_geom_bond_distance
_geom_bond_site_symmetry_2
_geom_bond_publ_flag
Se1 Se1 2.3035(4) 2_655 ?
Se1 C1 1.924(2) . ?
O1 N1 1.234(3) . ?
O2 N1 1.228(3) . ?
N1 C4 1.468(3) . ?
C2 H2 1.0850 . ?
C2 C1 1.400(3) . ?
C2 C3 1.384(3) . ?
C4 C5 1.385(3) . ?
C4 C3 1.387(3) . ?
C6 H6 1.0850 . ?
C6 C1 1.393(3) . ?
C6 C5 1.389(3) . ?
C5 H5 1.0850 . ?
C3 H3 1.0850 . ?

loop_
_geom_torsion_atom_site_label_1
_geom_torsion_atom_site_label_2
_geom_torsion_atom_site_label_3
_geom_torsion_atom_site_label_4
_geom_torsion
_geom_torsion_site_symmetry_1
_geom_torsion_site_symmetry_2
_geom_torsion_site_symmetry_3
_geom_torsion_site_symmetry_4
_geom_torsion_publ_flag
O1 N1 C4 C5 176.0(2) . . . . ?
O1 N1 C4 C3 -4.1(3) . . . . ?
O2 N1 C4 C5 -4.4(3) . . . . ?
O2 N1 C4 C3 175.5(2) . . . . ?
N1 C4 C5 C6 179.2(2) . . . . ?
N1 C4 C3 C2 -179.5(2) . . . . ?
C1 C2 C3 C4 0.4(3) . . . . ?
C1 C6 C5 C4 0.2(3) . . . . ?
C5 C4 C3 C2 0.4(4) . . . . ?
C5 C6 C1 Se1 -176.39(17) . . . . ?
C5 C6 C1 C2 0.6(3) . . . . ?
C3 C2 C1 Se1 176.29(17) . . . . ?
C3 C2 C1 C6 -0.9(3) . . . . ?
C3 C4 C5 C6 -0.7(4) . . . . ?
